data_7029394
loop_
_publ_author_name
'Gal\'ajov, Miguel'
'Garc\'ia, Carlos'
'G\'omez, Manuel'
'G\'omez-Sal, Pilar'

_publ_section_title
;
 Alkyl chlorido hydridotris(3,5-dimethylpyrazolyl)borate imido niobium and
 tantalum(v) complexes: synthesis, conformational states of alkyl groups
 in solid and solution, X-ray diffraction and multinuclear magnetic
 resonance spectroscopy studies.
;
_journal_issue 15
_journal_name_full 'Dalton transactions (Cambridge, England : 2003)'
_journal_page_first 5747
_journal_page_last 5758
_journal_paper_doi 10.1039/c3dt53353k
_journal_volume 43
_journal_year 2014
_chemical_compound_source 'synthesis as described'
_chemical_formula_moiety 'C29 H44 B1 Cl1 N7 Nb1'
_chemical_formula_sum 'C29 H44 B Cl N7 Nb'
_chemical_formula_weight 629.88
_chemical_name_systematic
;
 ?
;
_space_group_IT_number 14
_symmetry_cell_setting monoclinic
_symmetry_Int_Tables_number 14
_symmetry_space_group_name_Hall '-P 2yn'
_symmetry_space_group_name_H-M 'P 1 21/n 1'
_atom_sites_solution_hydrogens geom
_atom_sites_solution_primary direct
_atom_sites_solution_secondary difmap
_audit_conform_dict_location ftp://ftp.iucr.org/pub/cif_core.dic
_audit_conform_dict_name cif_core.dic
_audit_conform_dict_version 2.4
_audit_creation_date 2013-11-07T16:32:02-00:00
_audit_creation_method 'WinGX routine CIF_UPDATE'
_cell_angle_alpha 90
_cell_angle_beta 105.81(8)
_cell_angle_gamma 90
_cell_formula_units_Z 4
_cell_length_a 11.820(15)
_cell_length_b 20.044(11)
_cell_length_c 13.824(11)
_cell_measurement_reflns_used 235
_cell_measurement_temperature 200(2)
_cell_measurement_theta_max 16.54
_cell_measurement_theta_min 3.56
_cell_measurement_wavelength 0.71073
_cell_volume 3151(5)
_computing_cell_refinement 'Dirax/lsq (Duisenberg & Schreurs, 1989-2000)'
_computing_data_collection 'Collect (Bruker AXS BV, 1997-2004)'
_computing_data_reduction 'EvalCCD (Duisenberg & Schreurs 1990-2000)'
_computing_molecular_graphics 'Ortep-3 for Windows (Farrugia, 1997)'
_computing_publication_material 'WinGX publication routines (Farrugia, 1999)'
_computing_structure_refinement 'SHELXL-97 (Sheldrick, 2008)'
_computing_structure_solution 'SIR2002 (Giacovazzo et al, 2003)'
_diffrn_ambient_temperature 200(2)
_diffrn_detector 'CCD plate'
_diffrn_detector_area_resol_mean 9
_diffrn_measured_fraction_theta_full 0.992
_diffrn_measured_fraction_theta_max 0.992
_diffrn_measurement_device '95mm CCD camera on \k-goniostat'
_diffrn_measurement_device_type KappaCCD
_diffrn_measurement_method 'CCD rotation images, thick slices'
_diffrn_orient_matrix_type X=UH
_diffrn_orient_matrix_UB_11 0.01
_diffrn_orient_matrix_UB_12 0
_diffrn_orient_matrix_UB_13 0
_diffrn_orient_matrix_UB_21 0
_diffrn_orient_matrix_UB_22 0.01
_diffrn_orient_matrix_UB_23 0
_diffrn_orient_matrix_UB_31 0
_diffrn_orient_matrix_UB_32 0
_diffrn_orient_matrix_UB_33 0.01
_diffrn_radiation_monochromator graphite
_diffrn_radiation_probe x-ray
_diffrn_radiation_type MoK\a
_diffrn_radiation_wavelength 0.71073
_diffrn_reflns_av_R_equivalents 0.1079
_diffrn_reflns_av_unetI/netI 0.1073
_diffrn_reflns_limit_h_max 14
_diffrn_reflns_limit_h_min -14
_diffrn_reflns_limit_k_max 23
_diffrn_reflns_limit_k_min -22
_diffrn_reflns_limit_l_max 16
_diffrn_reflns_limit_l_min -16
_diffrn_reflns_number 16190
_diffrn_reflns_reduction_process
;
 Scaled and merged with Sortav
 R.H. Blessing, (1987) Cryst. Rev. 1, 3-58
 R.H. Blessing, (1989) J. Appl. Cryst. 22, 396-397
;
_diffrn_reflns_theta_full 25.03
_diffrn_reflns_theta_max 25.03
_diffrn_reflns_theta_min 3.06
_diffrn_source 'Enraf Nonius FR590'
_exptl_absorpt_coefficient_mu 0.497
_exptl_absorpt_correction_T_max 0.775
_exptl_absorpt_correction_T_min 0.689
_exptl_absorpt_correction_type multi-scan
_exptl_absorpt_process_details
;
 R.H. Blessing, Acta Cryst. (1995), A51, 33-38
;
_exptl_crystal_colour orange
_exptl_crystal_density_diffrn 1.328
_exptl_crystal_density_method 'not measured'
_exptl_crystal_description prism
_exptl_crystal_F_000 1320
_exptl_crystal_size_max 0.5
_exptl_crystal_size_mid 0.4
_exptl_crystal_size_min 0.4
_refine_diff_density_max 1.261
_refine_diff_density_min -0.757
_refine_diff_density_rms 0.112
_refine_ls_extinction_method none
_refine_ls_goodness_of_fit_ref 1.067
_refine_ls_hydrogen_treatment mixed
_refine_ls_matrix_type full
_refine_ls_number_parameters 364
_refine_ls_number_reflns 5518
_refine_ls_number_restraints 0
_refine_ls_restrained_S_all 1.067
_refine_ls_R_factor_all 0.1106
_refine_ls_R_factor_gt 0.0673
_refine_ls_shift/su_max 0.015
_refine_ls_shift/su_mean 0.001
_refine_ls_structure_factor_coef Fsqd
_refine_ls_weighting_details 'calc w=1/[\s^2^(Fo^2^)+(0.0225P)^2^+16.5092P] where P=(Fo^2^+2Fc^2^)/3'
_refine_ls_weighting_scheme calc
_refine_ls_wR_factor_gt 0.1402
_refine_ls_wR_factor_ref 0.1573
_reflns_number_gt 3685
_reflns_number_total 5518
_reflns_threshold_expression >2\s(I)
_cod_data_source_file c3dt53353k.txt
_cod_data_source_block 5a
_cod_database_code 7029394

loop_
_symmetry_equiv_pos_as_xyz
'x, y, z'
'-x+1/2, y+1/2, -z+1/2'
'-x, -y, -z'
'x-1/2, -y-1/2, z-1/2'

loop_
_atom_site_label
_atom_site_type_symbol
_atom_site_fract_x
_atom_site_fract_y
_atom_site_fract_z
_atom_site_U_iso_or_equiv
_atom_site_adp_type
_atom_site_occupancy
_atom_site_symmetry_multiplicity
_atom_site_calc_flag
_atom_site_refinement_flags
Nb1 Nb 0.23273(5) 0.01938(3) 0.26368(4) 0.02081(17) Uani 1 1 d .
Cl1 Cl 0.09920(15) -0.07191(8) 0.20027(13) 0.0341(4) Uani 1 1 d .
B1 B 0.1545(6) 0.1262(4) 0.4262(5) 0.0234(15) Uani 1 1 d .
N1 N 0.0500(4) 0.0796(3) 0.2532(4) 0.0239(11) Uani 1 1 d .
N2 N 0.0512(4) 0.1244(3) 0.3292(4) 0.0223(11) Uani 1 1 d .
N3 N 0.2106(4) 0.0048(2) 0.4199(4) 0.0249(11) Uani 1 1 d .
N4 N 0.1710(4) 0.0559(3) 0.4703(4) 0.0240(11) Uani 1 1 d .
N5 N 0.3237(4) 0.1073(2) 0.3500(4) 0.0204(10) Uani 1 1 d .
N6 N 0.2685(4) 0.1482(2) 0.4027(4) 0.0220(11) Uani 1 1 d .
N7 N 0.3577(4) -0.0291(3) 0.2660(4) 0.0259(11) Uani 1 1 d .
C11 C -0.0558(5) 0.0854(3) 0.1860(5) 0.0281(15) Uani 1 1 d .
C12 C -0.1212(5) 0.1332(3) 0.2196(5) 0.0282(14) Uani 1 1 d .
H12 H -0.1976 0.1464 0.1872 0.034 Uiso 1 1 calc R
C13 C -0.0529(5) 0.1574(3) 0.3091(5) 0.0254(14) Uani 1 1 d .
C14 C -0.0922(6) 0.0467(4) 0.0905(5) 0.0401(17) Uani 1 1 d .
H14A H -0.0297 0.0172 0.0863 0.06 Uiso 1 1 calc R
H14B H -0.1091 0.0769 0.0344 0.06 Uiso 1 1 calc R
H14C H -0.1612 0.0211 0.0892 0.06 Uiso 1 1 calc R
C15 C -0.0807(6) 0.2089(4) 0.3767(6) 0.0373(17) Uani 1 1 d .
H15A H -0.0141 0.215 0.4338 0.056 Uiso 1 1 calc R
H15B H -0.1471 0.1946 0.3989 0.056 Uiso 1 1 calc R
H15C H -0.0991 0.2503 0.3408 0.056 Uiso 1 1 calc R
C21 C 0.2562(6) -0.1158(3) 0.4467(5) 0.0319(15) Uani 1 1 d .
H21A H 0.2768 -0.1112 0.3845 0.048 Uiso 1 1 calc R
H21B H 0.1932 -0.1474 0.4384 0.048 Uiso 1 1 calc R
H21C H 0.3233 -0.1312 0.498 0.048 Uiso 1 1 calc R
C22 C 0.2180(5) -0.0502(3) 0.4763(5) 0.0252(13) Uani 1 1 d .
C23 C 0.1805(5) -0.0353(3) 0.5617(5) 0.0282(14) Uani 1 1 d .
H23 H 0.1751 -0.0648 0.6122 0.034 Uiso 1 1 calc R
C24 C 0.1533(5) 0.0317(3) 0.5558(4) 0.0256(14) Uani 1 1 d .
C25 C 0.1090(6) 0.0729(4) 0.6280(5) 0.0373(17) Uani 1 1 d .
H25A H 0.0972 0.118 0.604 0.056 Uiso 1 1 calc R
H25B H 0.1655 0.0722 0.6927 0.056 Uiso 1 1 calc R
H25C H 0.0358 0.0548 0.6335 0.056 Uiso 1 1 calc R
C30 C 0.5212(6) 0.1024(3) 0.3149(5) 0.0292(15) Uani 1 1 d .
H30A H 0.4897 0.062 0.2807 0.044 Uiso 1 1 calc R
H30B H 0.5908 0.0923 0.3675 0.044 Uiso 1 1 calc R
H30C H 0.5403 0.1328 0.268 0.044 Uiso 1 1 calc R
C31 C 0.4315(5) 0.1338(3) 0.3594(4) 0.0235(13) Uani 1 1 d .
C32 C 0.4429(5) 0.1921(3) 0.4140(5) 0.0284(14) Uani 1 1 d .
H32 H 0.5074 0.2206 0.4293 0.034 Uiso 1 1 calc R
C33 C 0.3396(6) 0.2000(3) 0.4416(5) 0.0259(14) Uani 1 1 d .
C34 C 0.3078(6) 0.2536(4) 0.5030(6) 0.0394(17) Uani 1 1 d .
H34A H 0.2301 0.2458 0.5095 0.059 Uiso 1 1 calc R
H34B H 0.3099 0.2959 0.4709 0.059 Uiso 1 1 calc R
H34C H 0.3628 0.254 0.5685 0.059 Uiso 1 1 calc R
C40 C 0.4438(6) -0.0772(4) 0.2526(6) 0.0372(17) Uani 1 1 d .
C41 C 0.5430(6) -0.0849(4) 0.3512(7) 0.051(2) Uani 1 1 d .
H41A H 0.5809 -0.0426 0.3696 0.076 Uiso 1 1 calc R
H41B H 0.5995 -0.1168 0.3417 0.076 Uiso 1 1 calc R
H41C H 0.5102 -0.0999 0.4037 0.076 Uiso 1 1 calc R
C42 C 0.4963(9) -0.0530(5) 0.1683(8) 0.066(3) Uani 1 1 d .
H42A H 0.5345 -0.0108 0.1868 0.099 Uiso 1 1 calc R
H42B H 0.4346 -0.048 0.1071 0.099 Uiso 1 1 calc R
H42C H 0.5526 -0.085 0.1584 0.099 Uiso 1 1 calc R
C43 C 0.3847(9) -0.1441(4) 0.2237(8) 0.066(3) Uani 1 1 d .
H43A H 0.3525 -0.1594 0.2764 0.098 Uiso 1 1 calc R
H43B H 0.4414 -0.1758 0.2138 0.098 Uiso 1 1 calc R
H43C H 0.3227 -0.1395 0.1626 0.098 Uiso 1 1 calc R
C50 C 0.2343(6) 0.0745(3) 0.1238(5) 0.0277(14) Uani 1 1 d .
C51 C 0.2296(5) 0.1478(3) 0.0873(5) 0.0259(14) Uani 1 1 d .
C52 C 0.1763(6) 0.1490(4) -0.0289(5) 0.0388(17) Uani 1 1 d .
H52A H 0.0982 0.131 -0.0456 0.058 Uiso 1 1 calc R
H52B H 0.2244 0.1226 -0.0602 0.058 Uiso 1 1 calc R
H52C H 0.1737 0.1941 -0.0527 0.058 Uiso 1 1 calc R
C53 C 0.1502(6) 0.1906(3) 0.1332(6) 0.0324(16) Uani 1 1 d .
H53A H 0.0731 0.1712 0.1177 0.049 Uiso 1 1 calc R
H53B H 0.1452 0.2348 0.1058 0.049 Uiso 1 1 calc R
H53C H 0.1826 0.1925 0.2048 0.049 Uiso 1 1 calc R
C54 C 0.3541(5) 0.1775(3) 0.1097(5) 0.0249(13) Uani 1 1 d .
C55 C 0.3876(6) 0.2334(3) 0.1690(5) 0.0294(15) Uani 1 1 d .
H55 H 0.3343 0.2535 0.1984 0.035 Uiso 1 1 calc R
C56 C 0.5008(6) 0.2602(4) 0.1855(6) 0.0361(17) Uani 1 1 d .
H56 H 0.522 0.2979 0.2256 0.043 Uiso 1 1 calc R
C57 C 0.5805(7) 0.2309(4) 0.1423(6) 0.0418(19) Uani 1 1 d .
H57 H 0.6559 0.2484 0.1537 0.05 Uiso 1 1 calc R
C58 C 0.5481(6) 0.1757(4) 0.0824(6) 0.0378(17) Uani 1 1 d .
H58 H 0.6017 0.156 0.0528 0.045 Uiso 1 1 calc R
C59 C 0.4360(6) 0.1490(4) 0.0656(5) 0.0302(15) Uani 1 1 d .
H59 H 0.4151 0.1118 0.0245 0.036 Uiso 1 1 calc R
H1 H 0.139(5) 0.160(3) 0.482(5) 0.025(17) Uiso 1 1 d .
H50B H 0.157(6) 0.047(3) 0.095(5) 0.031(18) Uiso 1 1 d .
H50A H 0.281(7) 0.050(4) 0.089(7) 0.06(3) Uiso 1 1 d .

loop_
_atom_site_aniso_label
_atom_site_aniso_U_11
_atom_site_aniso_U_22
_atom_site_aniso_U_33
_atom_site_aniso_U_23
_atom_site_aniso_U_13
_atom_site_aniso_U_12
Nb1 0.0199(3) 0.0222(3) 0.0195(3) -0.0021(3) 0.00389(18) -0.0006(2)
Cl1 0.0349(9) 0.0291(8) 0.0348(9) -0.0056(7) 0.0036(7) -0.0080(7)
B1 0.013(3) 0.031(4) 0.026(4) -0.002(3) 0.004(3) 0.000(3)
N1 0.013(3) 0.030(3) 0.026(3) -0.003(2) 0.002(2) 0.000(2)
N2 0.014(3) 0.026(3) 0.026(3) 0.000(2) 0.003(2) -0.001(2)
N3 0.025(3) 0.023(3) 0.025(3) -0.003(2) 0.005(2) -0.001(2)
N4 0.018(3) 0.030(3) 0.025(3) 0.000(2) 0.006(2) 0.001(2)
N5 0.019(3) 0.023(3) 0.018(2) 0.001(2) 0.0023(19) 0.003(2)
N6 0.024(3) 0.021(3) 0.023(3) -0.006(2) 0.010(2) -0.001(2)
N7 0.024(3) 0.027(3) 0.027(3) -0.001(2) 0.008(2) 0.002(2)
C11 0.020(3) 0.037(4) 0.027(3) 0.005(3) 0.005(3) -0.003(3)
C12 0.019(3) 0.035(4) 0.030(4) 0.005(3) 0.005(3) 0.004(3)
C13 0.021(3) 0.026(3) 0.032(4) 0.002(3) 0.011(3) 0.002(3)
C14 0.032(4) 0.053(5) 0.028(4) -0.001(3) -0.006(3) 0.000(3)
C15 0.031(4) 0.037(4) 0.044(4) -0.004(3) 0.011(3) 0.004(3)
C21 0.040(4) 0.025(3) 0.030(4) 0.005(3) 0.007(3) 0.001(3)
C22 0.013(3) 0.030(3) 0.030(3) 0.000(3) 0.003(2) -0.004(3)
C23 0.029(3) 0.031(4) 0.026(3) 0.006(3) 0.009(3) -0.005(3)
C24 0.021(3) 0.034(4) 0.020(3) 0.000(3) 0.003(2) -0.005(3)
C25 0.039(4) 0.045(4) 0.033(4) 0.000(3) 0.019(3) 0.005(3)
C30 0.024(3) 0.031(4) 0.033(4) -0.002(3) 0.008(3) -0.001(3)
C31 0.019(3) 0.028(3) 0.020(3) 0.002(3) 0.000(2) -0.002(3)
C32 0.018(3) 0.029(3) 0.037(4) -0.002(3) 0.005(3) -0.006(3)
C33 0.030(4) 0.024(3) 0.023(3) -0.004(3) 0.005(3) -0.002(3)
C34 0.037(4) 0.034(4) 0.048(4) -0.017(3) 0.013(3) -0.004(3)
C40 0.038(4) 0.029(4) 0.047(4) 0.000(3) 0.016(3) 0.009(3)
C41 0.026(4) 0.053(5) 0.071(6) 0.005(4) 0.008(4) 0.013(4)
C42 0.083(7) 0.057(6) 0.078(7) 0.004(5) 0.056(6) 0.025(5)
C43 0.069(6) 0.039(5) 0.093(8) -0.026(5) 0.030(5) 0.007(4)
C50 0.024(4) 0.029(3) 0.032(3) 0.002(3) 0.011(3) -0.001(3)
C51 0.026(3) 0.027(3) 0.023(3) 0.004(3) 0.004(3) 0.000(3)
C52 0.034(4) 0.047(4) 0.031(4) 0.010(3) 0.000(3) 0.001(3)
C53 0.021(3) 0.031(4) 0.046(4) 0.010(3) 0.010(3) 0.004(3)
C54 0.023(3) 0.025(3) 0.026(3) 0.007(3) 0.005(3) 0.001(3)
C55 0.030(4) 0.025(3) 0.033(4) 0.006(3) 0.008(3) 0.003(3)
C56 0.030(4) 0.031(4) 0.043(4) 0.006(3) 0.003(3) -0.007(3)
C57 0.031(4) 0.051(5) 0.044(4) 0.014(4) 0.012(3) -0.007(3)
C58 0.023(4) 0.051(5) 0.044(4) 0.011(4) 0.016(3) 0.006(3)
C59 0.028(4) 0.037(4) 0.027(3) 0.004(3) 0.009(3) 0.002(3)

loop_
_atom_type_symbol
_atom_type_description
_atom_type_scat_dispersion_real
_atom_type_scat_dispersion_imag
_atom_type_scat_source
C C 0.0033 0.0016 'International Tables Vol C Tables 4.2.6.8 and 6.1.1.4'
H H 0 0 'International Tables Vol C Tables 4.2.6.8 and 6.1.1.4'
B B 0.0013 0.0007 'International Tables Vol C Tables 4.2.6.8 and 6.1.1.4'
N N 0.0061 0.0033 'International Tables Vol C Tables 4.2.6.8 and 6.1.1.4'
Cl Cl 0.1484 0.1585 'International Tables Vol C Tables 4.2.6.8 and 6.1.1.4'
Nb Nb -2.0727 0.6215 'International Tables Vol C Tables 4.2.6.8 and 6.1.1.4'

loop_
_exptl_crystal_face_index_h
_exptl_crystal_face_index_k
_exptl_crystal_face_index_l
_exptl_crystal_face_perp_dist
-4 16 1 0.234
1 1 -3 0.156
1 -5 0 0.22
-3 -2 7 0.173
-7 -3 -1 0.094
3 2 1 0.222
-5 3 4 0.164
5 -3 -4 0.22
9 -18 19 0.183
-2 4 5 0.249
3 -7 -8 0.162

loop_
_geom_angle_atom_site_label_1
_geom_angle_atom_site_label_2
_geom_angle_atom_site_label_3
_geom_angle
N7 Nb1 C50 94.8(2)
N7 Nb1 N5 98.4(2)
C50 Nb1 N5 87.4(2)
N7 Nb1 N3 103.0(2)
C50 Nb1 N3 157.1(2)
N5 Nb1 N3 75.92(18)
N7 Nb1 Cl1 92.89(19)
C50 Nb1 Cl1 102.66(19)
N5 Nb1 Cl1 164.18(13)
N3 Nb1 Cl1 90.82(14)
N7 Nb1 N1 175.6(2)
C50 Nb1 N1 85.4(2)
N5 Nb1 N1 86.02(18)
N3 Nb1 N1 77.92(19)
Cl1 Nb1 N1 82.74(15)
N4 B1 N6 109.1(5)
N4 B1 N2 107.9(5)
N6 B1 N2 110.7(5)
C11 N1 N2 106.5(5)
C11 N1 Nb1 136.4(4)
N2 N1 Nb1 116.8(3)
C13 N2 N1 109.9(5)
C13 N2 B1 128.5(5)
N1 N2 B1 121.1(5)
C22 N3 N4 107.0(5)
C22 N3 Nb1 131.0(4)
N4 N3 Nb1 121.7(4)
C24 N4 N3 109.3(5)
C24 N4 B1 130.5(5)
N3 N4 B1 120.3(5)
C31 N5 N6 106.6(5)
C31 N5 Nb1 131.7(4)
N6 N5 Nb1 121.7(4)
C33 N6 N5 109.6(5)
C33 N6 B1 128.6(5)
N5 N6 B1 120.8(5)
C40 N7 Nb1 168.2(5)
N1 C11 C12 109.0(6)
N1 C11 C14 123.9(6)
C12 C11 C14 127.1(6)
C13 C12 C11 107.5(6)
N2 C13 C12 107.0(5)
N2 C13 C15 123.5(6)
C12 C13 C15 129.5(6)
N3 C22 C23 109.2(6)
N3 C22 C21 123.0(6)
C23 C22 C21 127.7(6)
C24 C23 C22 106.3(5)
N4 C24 C23 108.2(5)
N4 C24 C25 123.7(6)
C23 C24 C25 128.1(6)
N5 C31 C32 109.5(5)
N5 C31 C30 123.2(6)
C32 C31 C30 127.3(6)
C31 C32 C33 106.7(5)
N6 C33 C32 107.6(5)
N6 C33 C34 123.9(6)
C32 C33 C34 128.5(6)
N7 C40 C43 109.4(6)
N7 C40 C42 109.2(6)
C43 C40 C42 109.4(7)
N7 C40 C41 110.1(6)
C43 C40 C41 109.3(7)
C42 C40 C41 109.5(7)
C51 C50 Nb1 138.0(5)
C53 C51 C54 111.2(5)
C53 C51 C50 111.6(5)
C54 C51 C50 110.6(5)
C53 C51 C52 107.3(6)
C54 C51 C52 107.3(5)
C50 C51 C52 108.6(6)
C55 C54 C59 117.9(6)
C55 C54 C51 122.4(6)
C59 C54 C51 119.6(6)
C54 C55 C56 120.9(6)
C57 C56 C55 120.1(7)
C58 C57 C56 119.6(7)
C57 C58 C59 120.5(7)
C58 C59 C54 120.9(7)

loop_
_geom_bond_atom_site_label_1
_geom_bond_atom_site_label_2
_geom_bond_distance
Nb1 N7 1.761(5)
Nb1 C50 2.232(7)
Nb1 N5 2.233(5)
Nb1 N3 2.264(5)
Nb1 Cl1 2.419(2)
Nb1 N1 2.444(5)
B1 N4 1.527(9)
B1 N6 1.534(8)
B1 N2 1.550(8)
N1 C11 1.344(8)
N1 N2 1.379(7)
N2 C13 1.357(8)
N3 C22 1.340(8)
N3 N4 1.390(7)
N4 C24 1.346(8)
N5 C31 1.354(8)
N5 N6 1.374(7)
N6 C33 1.351(8)
N7 C40 1.451(8)
C11 C12 1.389(9)
C11 C14 1.490(10)
C12 C13 1.368(9)
C13 C15 1.488(9)
C21 C22 1.483(9)
C22 C23 1.401(9)
C23 C24 1.379(9)
C24 C25 1.495(9)
C30 C31 1.501(9)
C31 C32 1.377(9)
C32 C33 1.384(9)
C33 C34 1.480(9)
C40 C43 1.514(11)
C40 C42 1.541(11)
C40 C41 1.544(11)
C50 C51 1.550(9)
C51 C53 1.529(9)
C51 C54 1.539(9)
C51 C52 1.558(9)
C54 C55 1.382(9)
C54 C59 1.398(9)
C55 C56 1.401(10)
C56 C57 1.377(11)
C57 C58 1.374(11)
C58 C59 1.388(10)
